data_4086144
loop_
_publ_author_name
'Fr\;ackowiak, Dawid'
'\.Zak, Patrycja'
'Sp\'olnik, Grzegorz'
'Pyziak, Miko\/laj'
'Marciniec, Bogdan'

_publ_contact_author
; 'Marciniec, Bogdan'
  Department of Chemistry
  Adam Mickiewicz University
  ul. Umultowska 89b            
  60-614 Pozna\'n  
  Poland
;
_publ_section_title
;
 New Vinylgermanium Derivatives of Silsesquioxanes and Their Ruthenium
 Complexes---Synthesis, Structure, and Reactivity
;
_journal_issue 16
_journal_name_full Organometallics
_journal_page_first 3950
_journal_paper_doi 10.1021/acs.organomet.5b00142
_journal_volume 34
_journal_year 2015
_chemical_formula_sum 'C84 H117 Cl Ge O13 P2 Ru Si7'
_chemical_formula_weight 1802.52
_chemical_name_systematic
;
 ?
;
_space_group_crystal_system triclinic
_space_group_IT_number 2
_space_group_name_Hall '-P 1'
_space_group_name_H-M_alt 'P -1'
_symmetry_space_group_name_Hall '-P 1'
_symmetry_space_group_name_H-M 'P -1'
_atom_sites_solution_hydrogens geom
_audit_creation_method SHELXL-2013
_cell_angle_alpha 93.033(3)
_cell_angle_beta 91.536(3)
_cell_angle_gamma 102.934(3)
_cell_formula_units_Z 2
_cell_length_a 15.2168(6)
_cell_length_b 15.5813(6)
_cell_length_c 19.4687(6)
_cell_measurement_reflns_used 11007
_cell_measurement_temperature 130.00(10)
_cell_measurement_theta_max 75.2640
_cell_measurement_theta_min 2.9680
_cell_volume 4489.0(3)
_computing_cell_refinement 'CrysAlisPro, Version 1.171.37.35'
_computing_data_collection 'CrysAlisPro, Version 1.171.37.35'
_computing_data_reduction 'CrysAlisPro, Version 1.171.37.35'
_computing_structure_refinement 'SHELXL-2014 (Sheldrick, 2014)'
_diffrn_ambient_temperature 130(2)
_diffrn_detector 'CCD plate'
_diffrn_detector_area_resol_mean 10.5357
_diffrn_detector_type Atlas
_diffrn_measured_fraction_theta_full 0.993
_diffrn_measured_fraction_theta_max 0.958
_diffrn_measurement_device 'four-circle diffractometer'
_diffrn_measurement_device_type 'SuperNova, Single source at offset, Atlas'
_diffrn_radiation_monochromator mirror
_diffrn_radiation_type CuK\a
_diffrn_radiation_wavelength 1.54184
_diffrn_reflns_av_R_equivalents 0.0758
_diffrn_reflns_av_unetI/netI 0.0906
_diffrn_reflns_laue_measured_fraction_full 0.993
_diffrn_reflns_laue_measured_fraction_max 0.958
_diffrn_reflns_limit_h_max 19
_diffrn_reflns_limit_h_min -18
_diffrn_reflns_limit_k_max 19
_diffrn_reflns_limit_k_min -19
_diffrn_reflns_limit_l_max 22
_diffrn_reflns_limit_l_min -24
_diffrn_reflns_number 32056
_diffrn_reflns_point_group_measured_fraction_full 0.993
_diffrn_reflns_point_group_measured_fraction_max 0.958
_diffrn_reflns_theta_full 67.684
_diffrn_reflns_theta_max 75.612
_diffrn_reflns_theta_min 2.274
_diffrn_source 'sealed X-ray tube'
_exptl_absorpt_coefficient_mu 3.745
_exptl_absorpt_correction_T_max 1.00000
_exptl_absorpt_correction_T_min 0.61542
_exptl_absorpt_correction_type multi-scan
_exptl_crystal_colour yellow
_exptl_crystal_density_diffrn 1.331
_exptl_crystal_description plate
_exptl_crystal_F_000 1886
_exptl_crystal_size_max 0.03
_exptl_crystal_size_mid 0.03
_exptl_crystal_size_min 0.01
_refine_diff_density_max 1.526
_refine_diff_density_min -1.730
_refine_diff_density_rms 0.125
_refine_ls_extinction_method none
_refine_ls_goodness_of_fit_ref 0.810
_refine_ls_hydrogen_treatment constr
_refine_ls_matrix_type full
_refine_ls_number_parameters 1048
_refine_ls_number_reflns 17865
_refine_ls_number_restraints 18
_refine_ls_restrained_S_all 0.810
_refine_ls_R_factor_all 0.0919
_refine_ls_R_factor_gt 0.0691
_refine_ls_shift/su_max 0.002
_refine_ls_shift/su_mean 0.000
_refine_ls_structure_factor_coef Fsqd
_refine_ls_weighting_details 'w=1/[\s^2^(Fo^2^)+(0.2000P)^2^] where P=(Fo^2^+2Fc^2^)/3'
_refine_ls_weighting_scheme calc
_refine_ls_wR_factor_gt 0.1902
_refine_ls_wR_factor_ref 0.2313
_reflns_Friedel_coverage 0.000
_reflns_number_gt 13020
_reflns_number_total 17865
_reflns_threshold_expression 'I > 2\s(I)'
_cod_data_source_file om5b00142_si_005.cif
_cod_data_source_block 7d
_cod_depositor_comments 'Adding full bibliography for 4086144.cif.'
_cod_database_code 4086144
_shelx_space_group_comment
;
The symmetry employed for this shelxl refinement is uniquely defined
by the following loop, which should always be used as a source of
symmetry information in preference to the above space-group names.
They are only intended as comments.
;
_shelxl_version_number 2014-3

loop_
_space_group_symop_operation_xyz
'x, y, z'
'-x, -y, -z'

loop_
_atom_site_label
_atom_site_type_symbol
_atom_site_fract_x
_atom_site_fract_y
_atom_site_fract_z
_atom_site_U_iso_or_equiv
_atom_site_adp_type
_atom_site_occupancy
_atom_site_site_symmetry_order
_atom_site_calc_flag
_atom_site_refinement_flags_posn
_atom_site_refinement_flags_adp
_atom_site_refinement_flags_occupancy
_atom_site_disorder_assembly
_atom_site_disorder_group
Ru_1 Ru 0.25478(2) 1.27304(2) 0.06980(2) 0.03233(12) Uani 1 1 d . . . . .
Ge_1 Ge 0.24334(4) 1.18480(3) 0.16445(3) 0.03103(15) Uani 1 1 d . . . . .
Si1_1 Si 0.15889(9) 1.20377(8) 0.31288(7) 0.0332(3) Uani 1 1 d . . . . .
Si2_1 Si 0.18204(8) 0.97693(8) 0.17560(6) 0.0304(3) Uani 1 1 d . . . . .
Si3_1 Si 0.42853(9) 1.17185(8) 0.25506(7) 0.0325(3) Uani 1 1 d . . . . .
Si4_1 Si 0.09587(9) 0.99953(8) 0.31719(7) 0.0330(3) Uani 1 1 d . . . . .
Si5_1 Si 0.36448(8) 0.97177(8) 0.25621(6) 0.0303(3) Uani 1 1 d . . . . .
Si6_1 Si 0.33692(9) 1.19540(8) 0.39144(7) 0.0335(3) Uani 1 1 d . . . . .
Si7_1 Si 0.27118(9) 0.99117(8) 0.39497(6) 0.0315(3) Uani 1 1 d . . . . .
O1_1 O 0.1705(2) 1.2040(2) 0.23022(17) 0.0345(7) Uani 1 1 d . . . . .
O2_1 O 0.2065(2) 1.0702(2) 0.13986(17) 0.0360(7) Uani 1 1 d . . . . .
O3_1 O 0.3464(2) 1.1940(2) 0.21150(19) 0.0398(8) Uani 1 1 d . . . . .
O4_1 O 0.1107(2) 1.1049(2) 0.33344(19) 0.0390(8) Uani 1 1 d . . . . .
O5_1 O 0.1126(2) 0.9815(2) 0.23670(19) 0.0400(8) Uani 1 1 d . . . . .
O6_1 O 0.2738(2) 0.9557(2) 0.20783(18) 0.0367(7) Uani 1 1 d . . . . .
O7_1 O 0.4282(2) 1.0674(2) 0.24363(18) 0.0358(7) Uani 1 1 d . . . . .
O8_1 O 0.4153(2) 1.1928(2) 0.33688(18) 0.0371(7) Uani 1 1 d . . . . .
O9_1 O 0.2564(2) 1.2318(2) 0.35454(17) 0.0365(7) Uani 1 1 d . . . . .
O10_1 O 0.1677(2) 0.9635(2) 0.36488(19) 0.0376(7) Uani 1 1 d . . . . .
O11_1 O 0.3381(2) 0.9694(2) 0.33617(18) 0.0370(7) Uani 1 1 d . . . . .
O12_1 O 0.2961(2) 1.0963(2) 0.41514(18) 0.0369(7) Uani 1 1 d . . . . .
C01B_1 C 0.3709(12) 1.3177(10) 0.0962(6) 0.043(3) Uani 0.588(16) 1 d . . P A 1
O13B_1 O 0.4469(8) 1.3507(7) 0.1098(6) 0.046(2) Uani 0.588(16) 1 d . . P A 1
Cl1B_1 Cl 0.1080(3) 1.2286(3) 0.0154(2) 0.0443(14) Uani 0.588(16) 1 d . . P A 1
Cl1A_1 Cl 0.4113(4) 1.3469(3) 0.0931(3) 0.0429(18) Uani 0.412(16) 1 d . . P A 2
O13A_1 O 0.0640(14) 1.2008(9) 0.0330(10) 0.061(5) Uani 0.412(16) 1 d . . P A 2
C01A_1 C 0.1368(15) 1.2287(9) 0.0499(11) 0.047(4) Uani 0.412(16) 1 d . . P A 2
C01_2 C 0.0877(4) 1.2821(4) 0.3379(3) 0.0428(11) Uani 1 1 d . . . . .
H01_2 H 0.1011 1.3309 0.3072 0.051 Uiso 1 1 calc R U . . .
C02_2 C 0.1076(5) 1.3223(5) 0.4123(4) 0.0654(19) Uani 1 1 d . . . . .
H02A_2 H 0.1056 1.2750 0.4431 0.079 Uiso 0.707(9) 1 calc R U P B 1
H02B_2 H 0.1682 1.3592 0.4157 0.079 Uiso 0.707(9) 1 calc R U P B 1
H02C_2 H 0.1722 1.3340 0.4220 0.079 Uiso 0.293(9) 1 calc R U P B 2
H02D_2 H 0.0901 1.3785 0.4155 0.079 Uiso 0.293(9) 1 calc R U P B 2
C03A_2 C 0.0450(9) 1.3744(10) 0.4347(7) 0.090(4) Uani 0.707(9) 1 d . . P B 1
H03A_2 H 0.0531 1.4268 0.4085 0.108 Uiso 0.707(9) 1 calc R U P B 1
H03B_2 H 0.0579 1.3934 0.4829 0.108 Uiso 0.707(9) 1 calc R U P B 1
C04A_2 C -0.0519(9) 1.3231(11) 0.4252(7) 0.091(4) Uani 0.707(9) 1 d . . P B 1
H04A_2 H -0.0921 1.3604 0.4395 0.109 Uiso 0.707(9) 1 calc R U P B 1
H04B_2 H -0.0615 1.2730 0.4539 0.109 Uiso 0.707(9) 1 calc R U P B 1
C05A_2 C -0.0730(7) 1.2909(8) 0.3500(6) 0.067(3) Uani 0.707(9) 1 d . . P B 1
H05A_2 H -0.1347 1.2567 0.3448 0.080 Uiso 0.707(9) 1 calc R U P B 1
H05B_2 H -0.0674 1.3412 0.3218 0.080 Uiso 0.707(9) 1 calc R U P B 1
C03B_2 C 0.0635(13) 1.2692(12) 0.4642(9) 0.042(4) Uani 0.293(9) 1 d . . P B 2
H03C_2 H 0.0781 1.3008 0.5088 0.051 Uiso 0.293(9) 1 calc R U P B 2
H03D_2 H 0.0856 1.2155 0.4650 0.051 Uiso 0.293(9) 1 calc R U P B 2
C04B_2 C -0.0412(14) 1.2448(12) 0.4516(8) 0.041(4) Uani 0.293(9) 1 d . . P B 2
H04C_2 H -0.0651 1.2975 0.4558 0.050 Uiso 0.293(9) 1 calc R U P B 2
H04D_2 H -0.0690 1.2047 0.4853 0.050 Uiso 0.293(9) 1 calc R U P B 2
C05B_2 C -0.0618(12) 1.2014(10) 0.3799(9) 0.035(4) Uani 0.293(9) 1 d . . P B 2
H05C_2 H -0.0542 1.1413 0.3815 0.042 Uiso 0.293(9) 1 calc R U P B 2
H05D_2 H -0.1250 1.1979 0.3687 0.042 Uiso 0.293(9) 1 calc R U P B 2
C06_2 C -0.0137(4) 1.2383(6) 0.3271(4) 0.0657(19) Uani 1 1 d . . . . .
H06A_2 H -0.0265 1.2226 0.2784 0.079 Uiso 0.707(9) 1 calc R U P B 1
H06B_2 H -0.0262 1.1841 0.3510 0.079 Uiso 0.707(9) 1 calc R U P B 1
H06C_2 H -0.0433 1.2826 0.3103 0.079 Uiso 0.293(9) 1 calc R U P B 2
H06D_2 H -0.0192 1.1927 0.2903 0.079 Uiso 0.293(9) 1 calc R U P B 2
C07_2 C 0.1309(3) 0.8825(3) 0.1137(3) 0.0351(10) Uani 1 1 d . . . . .
H07_2 H 0.0825 0.8981 0.0863 0.042 Uiso 1 1 calc R U . . .
C08_2 C 0.0905(4) 0.8018(4) 0.1552(3) 0.0485(13) Uani 1 1 d . . . . .
H08A_2 H 0.0413 0.8144 0.1817 0.058 Uiso 1 1 calc R U . . .
H08B_2 H 0.1363 0.7913 0.1872 0.058 Uiso 1 1 calc R U . . .
C09_2 C 0.0552(6) 0.7182(4) 0.1074(4) 0.072(2) Uani 1 1 d . . . . .
H09A_2 H 0.0363 0.6679 0.1352 0.087 Uiso 1 1 calc R U . . .
H09B_2 H 0.0030 0.7253 0.0805 0.087 Uiso 1 1 calc R U . . .
C10_2 C 0.1262(7) 0.7007(4) 0.0595(4) 0.079(3) Uani 1 1 d . . . . .
H10A_2 H 0.1002 0.6500 0.0285 0.095 Uiso 1 1 calc R U . . .
H10B_2 H 0.1751 0.6862 0.0862 0.095 Uiso 1 1 calc R U . . .
C11_2 C 0.1637(6) 0.7782(4) 0.0178(3) 0.0584(17) Uani 1 1 d . . . . .
H11A_2 H 0.2111 0.7648 -0.0104 0.070 Uiso 1 1 calc R U . . .
H11B_2 H 0.1164 0.7892 -0.0125 0.070 Uiso 1 1 calc R U . . .
C12_2 C 0.2020(4) 0.8610(4) 0.0653(3) 0.0449(12) Uani 1 1 d . . . . .
H12A_2 H 0.2233 0.9107 0.0375 0.054 Uiso 1 1 calc R U . . .
H12B_2 H 0.2531 0.8517 0.0924 0.054 Uiso 1 1 calc R U . . .
C13_2 C 0.5404(3) 1.2378(3) 0.2312(3) 0.0376(10) Uani 1 1 d . . . . .
H13_2 H 0.5379 1.2420 0.1811 0.045 Uiso 1 1 calc R U . . .
C14_2 C 0.6177(4) 1.1916(4) 0.2481(3) 0.0451(12) Uani 1 1 d . . . . .
H14A_2 H 0.6194 1.1824 0.2970 0.054 Uiso 1 1 calc R U . . .
H14B_2 H 0.6061 1.1342 0.2233 0.054 Uiso 1 1 calc R U . . .
C15_2 C 0.7091(4) 1.2461(5) 0.2285(4) 0.0625(17) Uani 1 1 d . . . . .
H15A_2 H 0.7564 1.2173 0.2425 0.075 Uiso 1 1 calc R U . . .
H15B_2 H 0.7099 1.2495 0.1789 0.075 Uiso 1 1 calc R U . . .
C16_2 C 0.7270(4) 1.3383(4) 0.2626(3) 0.0535(15) Uani 1 1 d D . . . .
H16A_2 H 0.7847 1.3719 0.2486 0.064 Uiso 1 1 calc R U . . .
H16B_2 H 0.7305 1.3349 0.3122 0.064 Uiso 1 1 calc R U . . .
C17_2 C 0.6544(4) 1.3848(4) 0.2438(3) 0.0530(14) Uani 1 1 d D . . . .
H17A_2 H 0.6540 1.3924 0.1946 0.064 Uiso 1 1 calc R U . . .
H17B_2 H 0.6669 1.4429 0.2674 0.064 Uiso 1 1 calc R U . . .
C18_2 C 0.5604(4) 1.3318(3) 0.2635(3) 0.0434(12) Uani 1 1 d . . . . .
H18A_2 H 0.5587 1.3301 0.3132 0.052 Uiso 1 1 calc R U . . .
H18B_2 H 0.5143 1.3613 0.2481 0.052 Uiso 1 1 calc R U . . .
C19_2 C -0.0192(3) 0.9409(3) 0.3375(3) 0.0366(10) Uani 1 1 d . . . . .
H19_2 H -0.0211 0.8777 0.3313 0.044 Uiso 1 1 calc R U . . .
C20_2 C -0.0928(4) 0.9594(4) 0.2885(3) 0.0434(12) Uani 1 1 d . . . . .
H20A_2 H -0.0901 1.0223 0.2905 0.052 Uiso 1 1 calc R U . . .
H20B_2 H -0.0819 0.9412 0.2417 0.052 Uiso 1 1 calc R U . . .
C21_2 C -0.1865(4) 0.9103(4) 0.3078(3) 0.0514(14) Uani 1 1 d . . . . .
H21A_2 H -0.2317 0.9257 0.2778 0.062 Uiso 1 1 calc R U . . .
H21B_2 H -0.1913 0.8472 0.3013 0.062 Uiso 1 1 calc R U . . .
C22_2 C -0.2042(4) 0.9333(5) 0.3824(3) 0.0547(15) Uani 1 1 d . . . . .
H22A_2 H -0.2638 0.9011 0.3936 0.066 Uiso 1 1 calc R U . . .
H22B_2 H -0.2024 0.9959 0.3885 0.066 Uiso 1 1 calc R U . . .
C23_2 C -0.1335(4) 0.9100(5) 0.4307(3) 0.0547(15) Uani 1 1 d . . . . .
H23A_2 H -0.1447 0.9261 0.4779 0.066 Uiso 1 1 calc R U . . .
H23B_2 H -0.1376 0.8469 0.4266 0.066 Uiso 1 1 calc R U . . .
C24_2 C -0.0386(4) 0.9591(4) 0.4127(3) 0.0453(12) Uani 1 1 d . . . . .
H24A_2 H -0.0327 1.0220 0.4217 0.054 Uiso 1 1 calc R U . . .
H24B_2 H 0.0057 0.9410 0.4420 0.054 Uiso 1 1 calc R U . . .
C25_2 C 0.4266(3) 0.8841(3) 0.2367(3) 0.0363(10) Uani 1 1 d . . . . .
H25_2 H 0.4461 0.8892 0.1892 0.044 Uiso 1 1 calc R U . . .
C26_2 C 0.5109(4) 0.8945(3) 0.2838(3) 0.0435(12) Uani 1 1 d . . . . .
H26A_2 H 0.5520 0.9503 0.2764 0.052 Uiso 1 1 calc R U . . .
H26B_2 H 0.4938 0.8958 0.3314 0.052 Uiso 1 1 calc R U . . .
C27_2 C 0.5594(4) 0.8195(4) 0.2705(4) 0.0510(14) Uani 1 1 d . . . . .
H27A_2 H 0.5814 0.8212 0.2242 0.061 Uiso 1 1 calc R U . . .
H27B_2 H 0.6109 0.8272 0.3026 0.061 Uiso 1 1 calc R U . . .
C28_2 C 0.4957(5) 0.7308(4) 0.2792(4) 0.0545(15) Uani 1 1 d . . . . .
H28A_2 H 0.4763 0.7279 0.3263 0.065 Uiso 1 1 calc R U . . .
H28B_2 H 0.5270 0.6838 0.2700 0.065 Uiso 1 1 calc R U . . .
C29_2 C 0.4133(4) 0.7179(4) 0.2299(3) 0.0497(13) Uani 1 1 d . . . . .
H29A_2 H 0.4324 0.7165 0.1828 0.060 Uiso 1 1 calc R U . . .
H29B_2 H 0.3726 0.6618 0.2369 0.060 Uiso 1 1 calc R U . . .
C30_2 C 0.3636(4) 0.7921(3) 0.2414(3) 0.0415(11) Uani 1 1 d . . . . .
H30A_2 H 0.3377 0.7884 0.2864 0.050 Uiso 1 1 calc R U . . .
H30B_2 H 0.3146 0.7846 0.2071 0.050 Uiso 1 1 calc R U . . .
C31_2 C 0.3853(4) 1.2620(3) 0.4713(3) 0.0402(11) Uani 1 1 d . . . . .
H31_2 H 0.4163 1.2240 0.4967 0.048 Uiso 1 1 calc R U . . .
C32_2 C 0.3130(4) 1.2812(4) 0.5183(3) 0.0503(14) Uani 1 1 d . . . . .
H32A_2 H 0.2687 1.2270 0.5243 0.060 Uiso 1 1 calc R U . . .
H32B_2 H 0.2824 1.3221 0.4973 0.060 Uiso 1 1 calc R U . . .
C33_2 C 0.3549(5) 1.3208(5) 0.5887(3) 0.0612(17) Uani 1 1 d . . . . .
H33A_2 H 0.3808 1.2777 0.6113 0.073 Uiso 1 1 calc R U . . .
H33B_2 H 0.3081 1.3348 0.6173 0.073 Uiso 1 1 calc R U . . .
C34_2 C 0.4281(5) 1.4043(4) 0.5814(3) 0.0594(17) Uani 1 1 d . . . . .
H34A_2 H 0.4007 1.4501 0.5644 0.071 Uiso 1 1 calc R U . . .
H34B_2 H 0.4566 1.4251 0.6262 0.071 Uiso 1 1 calc R U . . .
C35_2 C 0.4989(5) 1.3877(4) 0.5325(3) 0.0564(16) Uani 1 1 d . . . . .
H35A_2 H 0.5321 1.3483 0.5528 0.068 Uiso 1 1 calc R U . . .
H35B_2 H 0.5413 1.4430 0.5261 0.068 Uiso 1 1 calc R U . . .
C36_2 C 0.4574(4) 1.3469(3) 0.4622(3) 0.0465(13) Uani 1 1 d . . . . .
H36A_2 H 0.5044 1.3335 0.4336 0.056 Uiso 1 1 calc R U . . .
H36B_2 H 0.4302 1.3889 0.4394 0.056 Uiso 1 1 calc R U . . .
C37_2 C 0.2857(4) 0.9272(3) 0.4708(3) 0.0377(10) Uani 1 1 d . . . . .
H37_2 H 0.2391 0.9334 0.5033 0.045 Uiso 1 1 calc R U . . .
C38_2 C 0.2727(5) 0.8286(4) 0.4487(3) 0.0553(15) Uani 1 1 d . . . . .
H38A_2 H 0.3139 0.8219 0.4128 0.066 Uiso 1 1 calc R U . . .
H38B_2 H 0.2116 0.8061 0.4300 0.066 Uiso 1 1 calc R U . . .
C39_2 C 0.2897(6) 0.7749(4) 0.5094(4) 0.071(2) Uani 1 1 d D . . . .
H39A_2 H 0.2441 0.7761 0.5431 0.085 Uiso 1 1 calc R U . . .
H39B_2 H 0.2847 0.7140 0.4932 0.085 Uiso 1 1 calc R U . . .
C40_2 C 0.3816(6) 0.8110(5) 0.5429(4) 0.069(2) Uani 1 1 d D . . . .
H40A_2 H 0.4275 0.8057 0.5103 0.082 Uiso 1 1 calc R U . . .
H40B_2 H 0.3899 0.7769 0.5819 0.082 Uiso 1 1 calc R U . . .
C41_2 C 0.3926(5) 0.9081(5) 0.5673(4) 0.0610(17) Uani 1 1 d . . . . .
H41A_2 H 0.4528 0.9307 0.5877 0.073 Uiso 1 1 calc R U . . .
H41B_2 H 0.3495 0.9130 0.6023 0.073 Uiso 1 1 calc R U . . .
C42_2 C 0.3776(4) 0.9628(4) 0.5071(3) 0.0514(14) Uani 1 1 d . . . . .
H42A_2 H 0.3820 1.0234 0.5240 0.062 Uiso 1 1 calc R U . . .
H42B_2 H 0.4245 0.9625 0.4744 0.062 Uiso 1 1 calc R U . . .
P1_3 P 0.20996(9) 1.39479(8) 0.12288(7) 0.0347(3) Uani 1 1 d . . . . .
C01_3 C 0.2489(4) 1.4408(3) 0.2093(3) 0.0392(11) Uani 1 1 d . . . . .
C02_3 C 0.2057(5) 1.4997(4) 0.2440(3) 0.0564(15) Uani 1 1 d . . . . .
H02_3 H 0.1567 1.5154 0.2226 0.068 Uiso 1 1 calc R U . . .
C03_3 C 0.2346(5) 1.5351(5) 0.3098(4) 0.069(2) Uani 1 1 d . . . . .
H03_3 H 0.2047 1.5735 0.3325 0.083 Uiso 1 1 calc R U . . .
C04_3 C 0.3077(5) 1.5127(5) 0.3410(3) 0.0640(18) Uani 1 1 d . . . . .
H04_3 H 0.3284 1.5374 0.3846 0.077 Uiso 1 1 calc R U . . .
C05_3 C 0.3505(5) 1.4541(4) 0.3082(3) 0.0604(17) Uani 1 1 d . . . . .
H05_3 H 0.3992 1.4385 0.3300 0.073 Uiso 1 1 calc R U . . .
C06_3 C 0.3209(4) 1.4183(4) 0.2424(3) 0.0482(13) Uani 1 1 d . . . . .
H06_3 H 0.3501 1.3787 0.2205 0.058 Uiso 1 1 calc R U . . .
C07_3 C 0.0895(3) 1.3946(3) 0.1223(3) 0.0338(9) Uani 1 1 d . . . . .
C08_3 C 0.0563(3) 1.4609(3) 0.0940(3) 0.0391(11) Uani 1 1 d . . . . .
H08_3 H 0.0952 1.5062 0.0734 0.047 Uiso 1 1 calc R U . . .
C09_3 C -0.0356(4) 1.4601(4) 0.0964(3) 0.0457(12) Uani 1 1 d . . . . .
H09_3 H -0.0580 1.5048 0.0772 0.055 Uiso 1 1 calc R U . . .
C10_3 C -0.0938(4) 1.3922(4) 0.1276(3) 0.0440(12) Uani 1 1 d . . . . .
H10_3 H -0.1551 1.3911 0.1288 0.053 Uiso 1 1 calc R U . . .
C11_3 C -0.0601(4) 1.3268(4) 0.1565(3) 0.0464(12) Uani 1 1 d . . . . .
H11_3 H -0.0987 1.2822 0.1780 0.056 Uiso 1 1 calc R U . . .
C12_3 C 0.0311(4) 1.3270(3) 0.1540(3) 0.0424(11) Uani 1 1 d . . . . .
H12_3 H 0.0532 1.2823 0.1732 0.051 Uiso 1 1 calc R U . . .
C13_3 C 0.2575(3) 1.4798(3) 0.0651(3) 0.0373(10) Uani 1 1 d . . . . .
C14_3 C 0.3145(5) 1.5579(5) 0.0870(4) 0.065(2) Uani 1 1 d . . . . .
H14_3 H 0.3275 1.5711 0.1339 0.079 Uiso 1 1 calc R U . . .
C15_3 C 0.3532(6) 1.6175(6) 0.0403(4) 0.086(3) Uani 1 1 d . . . . .
H15_3 H 0.3922 1.6702 0.0559 0.103 Uiso 1 1 calc R U . . .
C16_3 C 0.3343(5) 1.5994(6) -0.0293(4) 0.072(2) Uani 1 1 d . . . . .
H16_3 H 0.3606 1.6397 -0.0605 0.087 Uiso 1 1 calc R U . . .
C17_3 C 0.2769(5) 1.5221(4) -0.0523(3) 0.0565(16) Uani 1 1 d . . . . .
H17_3 H 0.2640 1.5096 -0.0992 0.068 Uiso 1 1 calc R U . . .
C18_3 C 0.2375(5) 1.4618(4) -0.0051(3) 0.0486(13) Uani 1 1 d . . . . .
H18_3 H 0.1977 1.4094 -0.0206 0.058 Uiso 1 1 calc R U . . .
P2_3 P 0.30549(9) 1.17955(8) -0.01205(7) 0.0377(3) Uani 1 1 d . . . . .
C19_3 C 0.4133(4) 1.1497(3) 0.0039(3) 0.0391(11) Uani 1 1 d . . . . .
C20_3 C 0.4825(4) 1.1635(4) -0.0427(3) 0.0448(12) Uani 1 1 d . . . . .
H20_3 H 0.4748 1.1884 -0.0842 0.054 Uiso 1 1 calc R U . . .
C21_3 C 0.5631(4) 1.1397(4) -0.0265(3) 0.0538(14) Uani 1 1 d . . . . .
H21_3 H 0.6096 1.1503 -0.0571 0.065 Uiso 1 1 calc R U . . .
C22_3 C 0.5759(4) 1.1009(4) 0.0336(3) 0.0482(13) Uani 1 1 d . . . . .
H22_3 H 0.6307 1.0866 0.0441 0.058 Uiso 1 1 calc R U . . .
C23_3 C 0.5052(4) 1.0834(4) 0.0783(3) 0.0440(12) Uani 1 1 d . . . . .
H23_3 H 0.5117 1.0548 0.1182 0.053 Uiso 1 1 calc R U . . .
C24_3 C 0.4249(4) 1.1085(3) 0.0634(3) 0.0432(11) Uani 1 1 d . . . . .
H24_3 H 0.3784 1.0973 0.0941 0.052 Uiso 1 1 calc R U . . .
C25_3 C 0.2348(4) 1.0781(3) -0.0534(3) 0.0448(12) Uani 1 1 d . . . . .
C26_3 C 0.1520(4) 1.0397(4) -0.0294(3) 0.0506(14) Uani 1 1 d . . . . .
H26_3 H 0.1321 1.0630 0.0107 0.061 Uiso 1 1 calc R U . . .
C27_3 C 0.0977(6) 0.9660(4) -0.0650(4) 0.0657(19) Uani 1 1 d . . . . .
H27_3 H 0.0408 0.9415 -0.0495 0.079 Uiso 1 1 calc R U . . .
C28_3 C 0.1281(6) 0.9295(4) -0.1229(4) 0.065(2) Uani 1 1 d . . . . .
H28_3 H 0.0913 0.8808 -0.1469 0.078 Uiso 1 1 calc R U . . .
C29_3 C 0.2129(6) 0.9647(4) -0.1457(4) 0.066(2) Uani 1 1 d . . . . .
H29_3 H 0.2339 0.9386 -0.1841 0.080 Uiso 1 1 calc R U . . .
C30_3 C 0.2671(5) 1.0392(4) -0.1113(3) 0.0564(15) Uani 1 1 d . . . . .
H30_3 H 0.3243 1.0630 -0.1265 0.068 Uiso 1 1 calc R U . . .
C31_3 C 0.3242(5) 1.2551(4) -0.0818(3) 0.0487(14) Uani 1 1 d . . . . .
C32_3 C 0.2589(6) 1.2460(5) -0.1351(3) 0.066(2) Uani 1 1 d . . . . .
H32_3 H 0.2078 1.2002 -0.1369 0.079 Uiso 1 1 calc R U . . .
C33_3 C 0.2726(9) 1.3083(6) -0.1863(4) 0.095(3) Uani 1 1 d . . . . .
H33_3 H 0.2317 1.3011 -0.2236 0.114 Uiso 1 1 calc R U . . .
C34_3 C 0.3444(9) 1.3783(6) -0.1820(4) 0.097(4) Uani 1 1 d . . . . .
H34_3 H 0.3509 1.4195 -0.2155 0.117 Uiso 1 1 calc R U . . .
C35_3 C 0.4083(8) 1.3890(5) -0.1280(5) 0.084(3) Uani 1 1 d . . . . .
H35_3 H 0.4581 1.4363 -0.1256 0.101 Uiso 1 1 calc R U . . .
C36_3 C 0.3968(5) 1.3288(4) -0.0783(3) 0.0576(16) Uani 1 1 d . . . . .
H36_3 H 0.4383 1.3370 -0.0412 0.069 Uiso 1 1 calc R U . . .
C1_4 C 0.7875(12) 0.4986(14) 0.4288(11) 0.255(14) Uani 1 1 d D U . . .
H1A_4 H 0.7610 0.5472 0.4419 0.382 Uiso 1 1 calc R U . . .
H1B_4 H 0.8119 0.4779 0.4691 0.382 Uiso 1 1 calc R U . . .
H1C_4 H 0.7421 0.4517 0.4067 0.382 Uiso 1 1 calc R U . . .
C2_4 C 0.8647(13) 0.5295(8) 0.3780(8) 0.169(8) Uani 1 1 d D U . . .
H2A_4 H 0.9209 0.5425 0.4053 0.203 Uiso 0.51(3) 1 calc R U P C 1
H2B_4 H 0.8660 0.4788 0.3472 0.203 Uiso 0.51(3) 1 calc R U P C 1
H2C_4 H 0.9068 0.5678 0.4108 0.203 Uiso 0.49(3) 1 calc R U P C 2
H2D_4 H 0.8866 0.4756 0.3752 0.203 Uiso 0.49(3) 1 calc R U P C 2
C3A_4 C 0.8672(18) 0.6033(19) 0.3352(18) 0.125(13) Uani 0.51(3) 1 d . . P C 1
C3B_4 C 0.9206(17) 0.5810(15) 0.2900(12) 0.097(9) Uani 0.49(3) 1 d . . P C 2
C4_4 C 0.9705(15) 0.6444(16) 0.2971(9) 0.289(17) Uani 1 1 d D U . . .
H4A_4 H 0.9594 0.6861 0.2645 0.346 Uiso 0.51(3) 1 calc R U P C 1
H4B_4 H 0.9845 0.5953 0.2702 0.346 Uiso 0.51(3) 1 calc R U P C 1
H4C_4 H 0.9320 0.6853 0.3060 0.346 Uiso 0.49(3) 1 calc R U P C 2
H4D_4 H 0.9892 0.6540 0.2503 0.346 Uiso 0.49(3) 1 calc R U P C 2
C5_4 C 1.0561(11) 0.6891(12) 0.3388(10) 0.190(8) Uani 1 1 d D U . . .
H5A_4 H 1.0633 0.6551 0.3774 0.285 Uiso 1 1 calc R U . . .
H5B_4 H 1.0518 0.7472 0.3549 0.285 Uiso 1 1 calc R U . . .
H5C_4 H 1.1072 0.6932 0.3102 0.285 Uiso 1 1 calc R U . . .

loop_
_atom_site_aniso_label
_atom_site_aniso_U_11
_atom_site_aniso_U_22
_atom_site_aniso_U_33
_atom_site_aniso_U_23
_atom_site_aniso_U_13
_atom_site_aniso_U_12
Ru_1 0.0285(2) 0.03233(19) 0.0335(2) 0.00734(13) -0.00228(14) 0.00043(14)
Ge_1 0.0271(3) 0.0310(3) 0.0319(3) 0.0056(2) -0.0029(2) -0.0004(2)
Si1_1 0.0323(7) 0.0317(6) 0.0326(6) 0.0026(5) -0.0018(5) 0.0009(5)
Si2_1 0.0251(6) 0.0318(5) 0.0309(6) 0.0031(4) -0.0006(5) -0.0009(4)
Si3_1 0.0258(6) 0.0323(6) 0.0346(6) 0.0073(5) -0.0024(5) -0.0042(5)
Si4_1 0.0262(6) 0.0357(6) 0.0332(6) 0.0048(5) 0.0011(5) -0.0017(5)
Si5_1 0.0241(6) 0.0310(5) 0.0326(6) 0.0052(4) -0.0010(5) -0.0012(4)
Si6_1 0.0308(7) 0.0312(6) 0.0336(6) 0.0042(5) -0.0044(5) -0.0031(5)
Si7_1 0.0276(6) 0.0312(6) 0.0319(6) 0.0065(5) -0.0014(5) -0.0020(5)
O1_1 0.0311(17) 0.0351(15) 0.0341(17) 0.0051(13) -0.0027(13) 0.0007(13)
O2_1 0.0391(19) 0.0363(16) 0.0303(16) 0.0067(13) -0.0018(14) 0.0027(14)
O3_1 0.0314(18) 0.0431(17) 0.0420(19) 0.0066(15) -0.0036(15) 0.0021(14)
O4_1 0.0355(19) 0.0359(16) 0.0412(19) 0.0034(14) 0.0034(15) -0.0019(14)
O5_1 0.0325(19) 0.0443(18) 0.0394(19) 0.0005(14) 0.0070(15) 0.0001(14)
O6_1 0.0290(17) 0.0384(16) 0.0385(18) 0.0035(13) -0.0050(14) -0.0006(13)
O7_1 0.0253(17) 0.0368(16) 0.0421(18) 0.0048(14) 0.0033(14) -0.0007(13)
O8_1 0.0296(18) 0.0406(17) 0.0356(17) 0.0060(13) -0.0062(14) -0.0036(13)
O9_1 0.0370(19) 0.0364(16) 0.0337(17) 0.0041(13) -0.0044(14) 0.0038(14)
O10_1 0.0275(17) 0.0366(16) 0.0442(19) 0.0070(14) -0.0019(14) -0.0031(13)
O11_1 0.0318(18) 0.0376(16) 0.0377(18) 0.0073(13) -0.0019(14) -0.0013(13)
O12_1 0.0337(18) 0.0350(16) 0.0400(18) 0.0077(13) 0.0016(14) 0.0021(14)
C01B_1 0.040(8) 0.042(6) 0.048(6) 0.016(5) 0.009(6) 0.006(5)
O13B_1 0.015(5) 0.058(5) 0.054(5) 0.010(4) -0.007(4) -0.014(4)
Cl1B_1 0.032(2) 0.0426(16) 0.053(2) -0.0052(11) -0.0133(12) 0.0018(13)
Cl1A_1 0.030(4) 0.043(2) 0.051(2) 0.0066(18) -0.001(2) -0.003(2)
O13A_1 0.038(8) 0.034(5) 0.102(10) -0.006(6) -0.049(8) -0.002(6)
C01A_1 0.059(10) 0.036(7) 0.048(9) 0.015(6) -0.002(9) 0.015(6)
C01_2 0.040(3) 0.048(3) 0.040(3) -0.002(2) 0.004(2) 0.009(2)
C02_2 0.051(4) 0.088(5) 0.053(4) -0.027(3) -0.006(3) 0.015(3)
C03A_2 0.070(8) 0.113(10) 0.090(9) -0.038(8) -0.021(7) 0.043(7)
C04A_2 0.066(8) 0.146(12) 0.073(8) -0.010(8) 0.002(6) 0.056(8)
C05A_2 0.051(6) 0.091(7) 0.066(6) -0.002(5) 0.006(5) 0.033(5)
C03B_2 0.038(10) 0.053(10) 0.030(8) -0.008(7) 0.008(7) 0.001(8)
C04B_2 0.055(12) 0.052(10) 0.024(7) 0.012(7) 0.015(7) 0.024(9)
C05B_2 0.030(8) 0.031(7) 0.043(9) -0.003(6) 0.002(7) 0.004(6)
C06_2 0.036(3) 0.102(5) 0.051(4) -0.006(4) 0.001(3) 0.001(3)
C07_2 0.031(2) 0.035(2) 0.037(2) 0.0076(18) -0.0051(19) 0.0011(18)
C08_2 0.048(3) 0.045(3) 0.042(3) 0.002(2) -0.005(2) -0.010(2)
C09_2 0.100(6) 0.041(3) 0.057(4) 0.007(3) -0.015(4) -0.023(3)
C10_2 0.148(9) 0.035(3) 0.051(4) -0.005(3) -0.025(5) 0.017(4)
C11_2 0.087(5) 0.046(3) 0.042(3) -0.008(2) -0.014(3) 0.018(3)
C12_2 0.043(3) 0.045(3) 0.045(3) -0.008(2) -0.005(2) 0.010(2)
C13_2 0.027(2) 0.044(2) 0.037(2) 0.009(2) -0.0009(19) -0.0036(19)
C14_2 0.029(3) 0.049(3) 0.054(3) 0.012(2) 0.004(2) -0.001(2)
C15_2 0.033(3) 0.068(4) 0.077(5) -0.004(3) 0.010(3) -0.007(3)
C16_2 0.030(3) 0.055(3) 0.062(4) -0.003(3) 0.002(3) -0.019(2)
C17_2 0.050(4) 0.043(3) 0.055(3) 0.009(2) -0.002(3) -0.014(2)
C18_2 0.036(3) 0.039(2) 0.049(3) 0.008(2) 0.000(2) -0.004(2)
C19_2 0.029(2) 0.040(2) 0.038(2) 0.0044(19) -0.001(2) 0.0017(19)
C20_2 0.032(3) 0.058(3) 0.035(2) 0.001(2) -0.003(2) -0.001(2)
C21_2 0.027(3) 0.068(4) 0.051(3) -0.002(3) -0.004(2) -0.005(2)
C22_2 0.022(3) 0.084(4) 0.054(3) -0.003(3) 0.007(2) 0.004(3)
C23_2 0.032(3) 0.080(4) 0.045(3) 0.009(3) 0.008(2) -0.004(3)
C24_2 0.028(3) 0.067(3) 0.035(3) 0.006(2) 0.002(2) -0.001(2)
C25_2 0.034(3) 0.035(2) 0.037(2) 0.0051(18) 0.001(2) 0.0030(19)
C26_2 0.030(3) 0.039(2) 0.058(3) 0.010(2) -0.007(2) -0.001(2)
C27_2 0.031(3) 0.053(3) 0.070(4) 0.018(3) -0.002(3) 0.008(2)
C28_2 0.055(4) 0.037(3) 0.071(4) 0.013(3) -0.003(3) 0.008(2)
C29_2 0.051(3) 0.040(3) 0.055(3) 0.000(2) 0.000(3) 0.006(2)
C30_2 0.035(3) 0.036(2) 0.046(3) 0.001(2) -0.004(2) -0.007(2)
C31_2 0.042(3) 0.036(2) 0.035(2) 0.0045(19) -0.010(2) -0.006(2)
C32_2 0.053(4) 0.054(3) 0.034(3) 0.002(2) -0.001(2) -0.007(3)
C33_2 0.071(5) 0.063(4) 0.039(3) 0.002(3) -0.001(3) -0.006(3)
C34_2 0.075(5) 0.055(3) 0.035(3) -0.009(2) -0.004(3) -0.010(3)
C35_2 0.068(4) 0.042(3) 0.043(3) 0.003(2) -0.017(3) -0.021(3)
C36_2 0.054(3) 0.041(3) 0.037(3) 0.003(2) -0.011(2) -0.004(2)
C37_2 0.038(3) 0.037(2) 0.037(2) 0.0073(19) 0.005(2) 0.005(2)
C38_2 0.076(5) 0.038(3) 0.048(3) 0.008(2) -0.005(3) 0.005(3)
C39_2 0.102(6) 0.046(3) 0.066(4) 0.023(3) -0.003(4) 0.017(4)
C40_2 0.082(5) 0.084(5) 0.052(4) 0.023(3) 0.003(3) 0.041(4)
C41_2 0.058(4) 0.073(4) 0.050(3) 0.015(3) -0.012(3) 0.011(3)
C42_2 0.050(3) 0.052(3) 0.045(3) 0.010(2) -0.013(3) -0.004(3)
P1_3 0.0308(6) 0.0347(5) 0.0362(6) 0.0063(5) -0.0026(5) 0.0016(5)
C01_3 0.036(3) 0.039(2) 0.035(2) 0.0020(19) -0.003(2) -0.007(2)
C02_3 0.044(3) 0.062(3) 0.056(4) -0.014(3) -0.004(3) 0.002(3)
C03_3 0.054(4) 0.087(5) 0.060(4) -0.027(4) -0.004(3) 0.007(4)
C04_3 0.070(5) 0.068(4) 0.042(3) -0.009(3) -0.007(3) -0.007(3)
C05_3 0.064(4) 0.063(4) 0.049(3) 0.007(3) -0.021(3) 0.004(3)
C06_3 0.058(4) 0.044(3) 0.039(3) 0.010(2) -0.007(3) 0.003(2)
C07_3 0.021(2) 0.039(2) 0.039(2) 0.0062(19) 0.0001(18) 0.0017(18)
C08_3 0.030(3) 0.039(2) 0.046(3) 0.007(2) -0.004(2) 0.0028(19)
C09_3 0.041(3) 0.045(3) 0.050(3) 0.007(2) -0.007(2) 0.009(2)
C10_3 0.028(3) 0.052(3) 0.049(3) 0.000(2) -0.004(2) 0.004(2)
C11_3 0.036(3) 0.050(3) 0.051(3) 0.005(2) 0.002(2) 0.005(2)
C12_3 0.037(3) 0.043(3) 0.046(3) 0.012(2) 0.001(2) 0.006(2)
C13_3 0.029(2) 0.038(2) 0.044(3) 0.010(2) 0.002(2) 0.0045(19)
C14_3 0.051(4) 0.067(4) 0.060(4) 0.023(3) -0.021(3) -0.026(3)
C15_3 0.068(5) 0.086(5) 0.080(5) 0.043(4) -0.031(4) -0.039(4)
C16_3 0.044(4) 0.101(6) 0.068(4) 0.047(4) 0.005(3) 0.000(4)
C17_3 0.064(4) 0.063(4) 0.050(3) 0.024(3) 0.014(3) 0.026(3)
C18_3 0.061(4) 0.045(3) 0.042(3) 0.010(2) 0.005(3) 0.013(3)
P2_3 0.0402(7) 0.0370(6) 0.0357(6) 0.0072(5) -0.0007(5) 0.0073(5)
C19_3 0.039(3) 0.035(2) 0.041(3) 0.0076(19) 0.000(2) 0.004(2)
C20_3 0.033(3) 0.051(3) 0.049(3) 0.017(2) 0.009(2) 0.003(2)
C21_3 0.034(3) 0.066(4) 0.057(4) 0.011(3) 0.007(3) -0.001(3)
C22_3 0.032(3) 0.055(3) 0.057(3) -0.001(3) -0.002(2) 0.009(2)
C23_3 0.045(3) 0.049(3) 0.039(3) 0.002(2) -0.003(2) 0.014(2)
C24_3 0.042(3) 0.043(3) 0.044(3) 0.005(2) 0.007(2) 0.008(2)
C25_3 0.057(3) 0.040(2) 0.038(3) 0.002(2) -0.015(2) 0.014(2)
C26_3 0.051(4) 0.042(3) 0.052(3) 0.003(2) -0.012(3) -0.002(2)
C27_3 0.070(5) 0.044(3) 0.076(5) 0.007(3) -0.020(4) 0.000(3)
C28_3 0.084(5) 0.048(3) 0.058(4) -0.006(3) -0.031(4) 0.009(3)
C29_3 0.091(6) 0.055(3) 0.056(4) -0.011(3) -0.018(4) 0.027(4)
C30_3 0.070(4) 0.051(3) 0.052(3) 0.000(3) -0.007(3) 0.022(3)
C31_3 0.072(4) 0.040(3) 0.036(3) 0.011(2) 0.010(3) 0.014(3)
C32_3 0.100(6) 0.064(4) 0.045(3) 0.002(3) -0.014(3) 0.044(4)
C33_3 0.170(11) 0.085(6) 0.052(4) 0.014(4) -0.004(5) 0.072(7)
C34_3 0.188(12) 0.069(5) 0.057(4) 0.027(4) 0.035(6) 0.068(7)
C35_3 0.133(8) 0.049(3) 0.079(5) 0.025(4) 0.041(6) 0.033(4)
C36_3 0.074(5) 0.048(3) 0.051(3) 0.008(3) 0.018(3) 0.011(3)
C1_4 0.118(14) 0.26(2) 0.36(3) -0.22(2) -0.030(15) 0.044(14)
C2_4 0.25(2) 0.074(6) 0.150(13) 0.009(7) -0.115(13) -0.011(10)
C3A_4 0.089(18) 0.13(2) 0.16(3) 0.036(18) -0.010(18) 0.040(15)
C3B_4 0.086(18) 0.097(14) 0.093(15) -0.020(11) -0.009(12) 0.001(11)
C4_4 0.32(3) 0.31(3) 0.127(13) 0.123(16) -0.063(16) -0.19(2)
C5_4 0.134(15) 0.178(17) 0.25(2) 0.025(16) -0.038(15) 0.020(12)

loop_
_atom_type_symbol
_atom_type_description
_atom_type_scat_dispersion_real
_atom_type_scat_dispersion_imag
_atom_type_scat_source
C C 0.0181 0.0091 'International Tables Vol C Tables 4.2.6.8 and 6.1.1.4'
H H 0.0000 0.0000 'International Tables Vol C Tables 4.2.6.8 and 6.1.1.4'
O O 0.0492 0.0322 'International Tables Vol C Tables 4.2.6.8 and 6.1.1.4'
Si Si 0.2541 0.3302 'International Tables Vol C Tables 4.2.6.8 and 6.1.1.4'
P P 0.2955 0.4335 'International Tables Vol C Tables 4.2.6.8 and 6.1.1.4'
Ge Ge -1.0885 0.8855 'International Tables Vol C Tables 4.2.6.8 and 6.1.1.4'
Ru Ru 0.0552 3.2960 'International Tables Vol C Tables 4.2.6.8 and 6.1.1.4'
Cl Cl 0.3639 0.7018 'International Tables Vol C Tables 4.2.6.8 and 6.1.1.4'

loop_
_geom_angle_atom_site_label_1
_geom_angle_atom_site_label_2
_geom_angle_atom_site_label_3
_geom_angle
C01A_1 Ru_1 Ge_1 88.7(6)
C01B_1 Ru_1 Ge_1 88.1(4)
C01A_1 Ru_1 P1_3 86.1(5)
C01B_1 Ru_1 P1_3 91.7(4)
Ge_1 Ru_1 P1_3 98.26(4)
C01A_1 Ru_1 P2_3 95.2(5)
C01B_1 Ru_1 P2_3 88.0(4)
Ge_1 Ru_1 P2_3 99.42(3)
P1_3 Ru_1 P2_3 162.30(5)
C01B_1 Ru_1 Cl1B_1 169.0(4)
Ge_1 Ru_1 Cl1B_1 102.69(13)
P1_3 Ru_1 Cl1B_1 88.50(7)
P2_3 Ru_1 Cl1B_1 88.50(7)
C01A_1 Ru_1 Cl1A_1 174.2(4)
Ge_1 Ru_1 Cl1A_1 95.85(15)
P1_3 Ru_1 Cl1A_1 89.75(11)
P2_3 Ru_1 Cl1A_1 87.58(11)
O1_1 Ge_1 O3_1 101.82(17)
O1_1 Ge_1 O2_1 104.63(16)
O3_1 Ge_1 O2_1 104.81(16)
O1_1 Ge_1 Ru_1 117.76(11)
O3_1 Ge_1 Ru_1 114.00(12)
O2_1 Ge_1 Ru_1 112.42(11)
O1_1 Si1_1 O4_1 109.55(19)
O1_1 Si1_1 O9_1 111.33(19)
O4_1 Si1_1 O9_1 107.50(19)
O1_1 Si1_1 C01_2 108.6(2)
O4_1 Si1_1 C01_2 109.9(2)
O9_1 Si1_1 C01_2 110.0(2)
O2_1 Si2_1 O6_1 109.28(19)
O2_1 Si2_1 O5_1 110.11(19)
O6_1 Si2_1 O5_1 109.1(2)
O2_1 Si2_1 C07_2 113.0(2)
O6_1 Si2_1 C07_2 106.6(2)
O5_1 Si2_1 C07_2 108.6(2)
O3_1 Si3_1 O7_1 110.12(19)
O3_1 Si3_1 O8_1 108.8(2)
O7_1 Si3_1 O8_1 107.88(19)
O3_1 Si3_1 C13_2 112.5(2)
O7_1 Si3_1 C13_2 108.7(2)
O8_1 Si3_1 C13_2 108.7(2)
O5_1 Si4_1 O4_1 108.56(19)
O5_1 Si4_1 O10_1 110.3(2)
O4_1 Si4_1 O10_1 108.64(19)
O5_1 Si4_1 C19_2 109.8(2)
O4_1 Si4_1 C19_2 111.3(2)
O10_1 Si4_1 C19_2 108.2(2)
O6_1 Si5_1 O11_1 109.5(2)
O6_1 Si5_1 O7_1 109.67(18)
O11_1 Si5_1 O7_1 108.89(18)
O6_1 Si5_1 C25_2 110.2(2)
O11_1 Si5_1 C25_2 108.8(2)
O7_1 Si5_1 C25_2 109.8(2)
O12_1 Si6_1 O8_1 109.50(19)
O12_1 Si6_1 O9_1 108.97(19)
O8_1 Si6_1 O9_1 109.12(19)
O12_1 Si6_1 C31_2 105.8(2)
O8_1 Si6_1 C31_2 110.4(2)
O9_1 Si6_1 C31_2 113.0(2)
O11_1 Si7_1 O12_1 108.97(19)
O11_1 Si7_1 O10_1 109.46(19)
O12_1 Si7_1 O10_1 108.57(19)
O11_1 Si7_1 C37_2 108.4(2)
O12_1 Si7_1 C37_2 111.2(2)
O10_1 Si7_1 C37_2 110.3(2)
Si1_1 O1_1 Ge_1 142.9(2)
Si2_1 O2_1 Ge_1 139.0(2)
Si3_1 O3_1 Ge_1 163.2(2)
Si4_1 O4_1 Si1_1 147.6(3)
Si4_1 O5_1 Si2_1 149.4(3)
Si5_1 O6_1 Si2_1 156.8(2)
Si5_1 O7_1 Si3_1 139.9(2)
Si3_1 O8_1 Si6_1 141.2(2)
Si1_1 O9_1 Si6_1 145.0(2)
Si4_1 O10_1 Si7_1 141.2(2)
Si5_1 O11_1 Si7_1 148.0(2)
Si6_1 O12_1 Si7_1 147.8(3)
O13B_1 C01B_1 Ru_1 175.4(10)
O13A_1 C01A_1 Ru_1 175.6(18)
C06_2 C01_2 C02_2 110.1(5)
C06_2 C01_2 Si1_1 111.1(4)
C02_2 C01_2 Si1_1 113.4(4)
C03B_2 C02_2 C01_2 115.3(9)
C03A_2 C02_2 C01_2 113.4(7)
C02_2 C03A_2 C04A_2 111.8(10)
C03A_2 C04A_2 C05A_2 110.2(11)
C06_2 C05A_2 C04A_2 111.0(9)
C02_2 C03B_2 C04B_2 112.0(14)
C03B_2 C04B_2 C05B_2 108.0(14)
C06_2 C05B_2 C04B_2 119.0(14)
C05B_2 C06_2 C01_2 120.5(9)
C05A_2 C06_2 C01_2 115.0(8)
C12_2 C07_2 C08_2 110.5(4)
C12_2 C07_2 Si2_1 110.6(3)
C08_2 C07_2 Si2_1 108.5(3)
C07_2 C08_2 C09_2 111.5(5)
C10_2 C09_2 C08_2 111.8(6)
C09_2 C10_2 C11_2 112.6(6)
C12_2 C11_2 C10_2 110.6(5)
C11_2 C12_2 C07_2 111.7(5)
C18_2 C13_2 C14_2 111.1(4)
C18_2 C13_2 Si3_1 112.3(4)
C14_2 C13_2 Si3_1 111.9(3)
C15_2 C14_2 C13_2 111.6(5)
C16_2 C15_2 C14_2 110.9(6)
C15_2 C16_2 C17_2 111.5(5)
C16_2 C17_2 C18_2 111.0(5)
C13_2 C18_2 C17_2 111.3(5)
C24_2 C19_2 C20_2 111.6(4)
C24_2 C19_2 Si4_1 111.3(3)
C20_2 C19_2 Si4_1 113.2(4)
C21_2 C20_2 C19_2 111.2(5)
C22_2 C21_2 C20_2 111.0(5)
C21_2 C22_2 C23_2 110.4(5)
C24_2 C23_2 C22_2 110.2(5)
C19_2 C24_2 C23_2 112.0(5)
C26_2 C25_2 C30_2 111.0(4)
C26_2 C25_2 Si5_1 111.9(3)
C30_2 C25_2 Si5_1 110.3(4)
C27_2 C26_2 C25_2 112.1(5)
C28_2 C27_2 C26_2 110.4(5)
C27_2 C28_2 C29_2 110.5(5)
C30_2 C29_2 C28_2 111.1(5)
C29_2 C30_2 C25_2 112.1(5)
C32_2 C31_2 C36_2 110.3(5)
C32_2 C31_2 Si6_1 112.5(4)
C36_2 C31_2 Si6_1 116.8(4)
C31_2 C32_2 C33_2 110.6(5)
C32_2 C33_2 C34_2 111.3(5)
C35_2 C34_2 C33_2 111.5(5)
C34_2 C35_2 C36_2 112.2(6)
C35_2 C36_2 C31_2 110.3(5)
C42_2 C37_2 C38_2 110.9(5)
C42_2 C37_2 Si7_1 111.0(4)
C38_2 C37_2 Si7_1 110.2(4)
C37_2 C38_2 C39_2 111.5(5)
C40_2 C39_2 C38_2 111.3(6)
C39_2 C40_2 C41_2 110.7(6)
C40_2 C41_2 C42_2 110.5(5)
C37_2 C42_2 C41_2 111.7(5)
C01_3 P1_3 C13_3 105.7(2)
C01_3 P1_3 C07_3 102.6(2)
C13_3 P1_3 C07_3 104.3(2)
C01_3 P1_3 Ru_1 123.35(19)
C13_3 P1_3 Ru_1 100.10(17)
C07_3 P1_3 Ru_1 118.59(16)
C06_3 C01_3 C02_3 118.2(5)
C06_3 C01_3 P1_3 121.1(4)
C02_3 C01_3 P1_3 120.7(4)
C03_3 C02_3 C01_3 121.2(7)
C04_3 C03_3 C02_3 119.3(7)
C03_3 C04_3 C05_3 120.5(6)
C04_3 C05_3 C06_3 120.0(6)
C01_3 C06_3 C05_3 120.8(6)
C08_3 C07_3 C12_3 119.8(5)
C08_3 C07_3 P1_3 121.7(4)
C12_3 C07_3 P1_3 118.5(4)
C07_3 C08_3 C09_3 120.1(5)
C08_3 C09_3 C10_3 119.8(5)
C11_3 C10_3 C09_3 119.8(5)
C10_3 C11_3 C12_3 120.6(5)
C07_3 C12_3 C11_3 119.8(5)
C14_3 C13_3 C18_3 119.0(5)
C14_3 C13_3 P1_3 123.2(5)
C18_3 C13_3 P1_3 117.7(4)
C13_3 C14_3 C15_3 120.6(7)
C16_3 C15_3 C14_3 120.5(7)
C15_3 C16_3 C17_3 119.8(6)
C16_3 C17_3 C18_3 119.9(6)
C17_3 C18_3 C13_3 120.2(6)
C25_3 P2_3 C19_3 103.1(2)
C25_3 P2_3 C31_3 103.5(3)
C19_3 P2_3 C31_3 105.6(3)
C25_3 P2_3 Ru_1 124.5(2)
C19_3 P2_3 Ru_1 119.31(18)
C31_3 P2_3 Ru_1 97.88(18)
C24_3 C19_3 C20_3 119.0(5)
C24_3 C19_3 P2_3 118.2(4)
C20_3 C19_3 P2_3 122.8(4)
C19_3 C20_3 C21_3 119.4(5)
C22_3 C21_3 C20_3 121.8(6)
C21_3 C22_3 C23_3 118.5(5)
C24_3 C23_3 C22_3 120.3(5)
C19_3 C24_3 C23_3 120.9(5)
C26_3 C25_3 C30_3 119.6(6)
C26_3 C25_3 P2_3 122.0(5)
C30_3 C25_3 P2_3 118.4(5)
C25_3 C26_3 C27_3 120.2(7)
C28_3 C27_3 C26_3 120.1(8)
C27_3 C28_3 C29_3 120.3(6)
C28_3 C29_3 C30_3 120.1(7)
C29_3 C30_3 C25_3 119.5(7)
C32_3 C31_3 C36_3 118.9(6)
C32_3 C31_3 P2_3 119.5(5)
C36_3 C31_3 P2_3 121.2(5)
C31_3 C32_3 C33_3 118.3(8)
C34_3 C33_3 C32_3 121.4(9)
C35_3 C34_3 C33_3 120.5(7)
C34_3 C35_3 C36_3 119.1(9)
C35_3 C36_3 C31_3 121.8(8)
C3A_4 C2_4 C1_4 123(2)
C3B_4 C2_4 C1_4 156.1(17)
C4_4 C3A_4 C2_4 116(2)
C4_4 C3B_4 C2_4 116.1(19)
C3B_4 C4_4 C5_4 142(2)
C3A_4 C4_4 C5_4 122.8(18)

loop_
_geom_bond_atom_site_label_1
_geom_bond_atom_site_label_2
_geom_bond_distance
Ru_1 C01A_1 1.80(2)
Ru_1 C01B_1 1.798(19)
Ru_1 Ge_1 2.3440(6)
Ru_1 P1_3 2.3539(13)
Ru_1 P2_3 2.3622(14)
Ru_1 Cl1B_1 2.386(4)
Ru_1 Cl1A_1 2.422(6)
Ge_1 O1_1 1.773(4)
Ge_1 O3_1 1.768(4)
Ge_1 O2_1 1.784(3)
Si1_1 O1_1 1.624(4)
Si1_1 O4_1 1.626(4)
Si1_1 O9_1 1.630(4)
Si1_1 C01_2 1.860(5)
Si2_1 O2_1 1.616(3)
Si2_1 O6_1 1.623(4)
Si2_1 O5_1 1.621(4)
Si2_1 C07_2 1.863(5)
Si3_1 O3_1 1.603(4)
Si3_1 O7_1 1.629(3)
Si3_1 O8_1 1.636(4)
Si3_1 C13_2 1.866(5)
Si4_1 O5_1 1.615(4)
Si4_1 O4_1 1.620(3)
Si4_1 O10_1 1.627(4)
Si4_1 C19_2 1.848(5)
Si5_1 O6_1 1.614(3)
Si5_1 O11_1 1.618(4)
Si5_1 O7_1 1.621(3)
Si5_1 C25_2 1.857(5)
Si6_1 O12_1 1.626(3)
Si6_1 O8_1 1.624(4)
Si6_1 O9_1 1.627(4)
Si6_1 C31_2 1.860(5)
Si7_1 O11_1 1.624(4)
Si7_1 O12_1 1.621(3)
Si7_1 O10_1 1.621(4)
Si7_1 C37_2 1.861(5)
C01B_1 O13B_1 1.17(2)
O13A_1 C01A_1 1.13(3)
C01_2 C06_2 1.545(8)
C01_2 C02_2 1.542(8)
C02_2 C03B_2 1.42(2)
C02_2 C03A_2 1.445(13)
C03A_2 C04A_2 1.512(19)
C04A_2 C05A_2 1.526(16)
C05A_2 C06_2 1.413(12)
C03B_2 C04B_2 1.56(3)
C04B_2 C05B_2 1.51(2)
C05B_2 C06_2 1.356(19)
C07_2 C12_2 1.534(8)
C07_2 C08_2 1.549(7)
C08_2 C09_2 1.542(8)
C09_2 C10_2 1.508(13)
C10_2 C11_2 1.504(10)
C11_2 C12_2 1.539(7)
C13_2 C18_2 1.526(7)
C13_2 C14_2 1.547(7)
C14_2 C15_2 1.527(8)
C15_2 C16_2 1.515(9)
C16_2 C17_2 1.499(9)
C17_2 C18_2 1.552(8)
C19_2 C24_2 1.525(7)
C19_2 C20_2 1.538(7)
C20_2 C21_2 1.526(8)
C21_2 C22_2 1.522(9)
C22_2 C23_2 1.527(9)
C23_2 C24_2 1.534(8)
C25_2 C26_2 1.529(7)
C25_2 C30_2 1.544(7)
C26_2 C27_2 1.530(8)
C27_2 C28_2 1.522(8)
C28_2 C29_2 1.528(9)
C29_2 C30_2 1.527(8)
C31_2 C32_2 1.520(9)
C31_2 C36_2 1.540(7)
C32_2 C33_2 1.534(8)
C33_2 C34_2 1.528(9)
C34_2 C35_2 1.512(10)
C35_2 C36_2 1.535(7)
C37_2 C42_2 1.524(8)
C37_2 C38_2 1.541(7)
C38_2 C39_2 1.532(8)
C39_2 C40_2 1.503(11)
C40_2 C41_2 1.533(10)
C41_2 C42_2 1.527(8)
P1_3 C01_3 1.823(5)
P1_3 C13_3 1.822(5)
P1_3 C07_3 1.832(5)
C01_3 C06_3 1.377(8)
C01_3 C02_3 1.399(9)
C02_3 C03_3 1.386(9)
C03_3 C04_3 1.374(11)
C04_3 C05_3 1.375(11)
C05_3 C06_3 1.392(8)
C07_3 C08_3 1.380(7)
C07_3 C12_3 1.400(7)
C08_3 C09_3 1.399(8)
C09_3 C10_3 1.396(8)
C10_3 C11_3 1.377(8)
C11_3 C12_3 1.389(8)
C13_3 C14_3 1.367(8)
C13_3 C18_3 1.391(8)
C14_3 C15_3 1.381(9)
C15_3 C16_3 1.378(11)
C16_3 C17_3 1.366(11)
C17_3 C18_3 1.398(8)
P2_3 C25_3 1.833(5)
P2_3 C19_3 1.826(6)
P2_3 C31_3 1.830(5)
C19_3 C24_3 1.380(7)
C19_3 C20_3 1.396(8)
C20_3 C21_3 1.392(9)
C21_3 C22_3 1.373(9)
C22_3 C23_3 1.390(9)
C23_3 C24_3 1.392(8)
C25_3 C26_3 1.374(9)
C25_3 C30_3 1.403(9)
C26_3 C27_3 1.393(9)
C27_3 C28_3 1.374(11)
C28_3 C29_3 1.379(12)
C29_3 C30_3 1.391(9)
C31_3 C32_3 1.397(9)
C31_3 C36_3 1.401(9)
C32_3 C33_3 1.414(11)
C33_3 C34_3 1.358(16)
C34_3 C35_3 1.391(15)
C35_3 C36_3 1.371(9)
C1_4 C2_4 1.566(10)
C2_4 C3A_4 1.45(3)
C2_4 C3B_4 2.05(3)
C3A_4 C4_4 1.76(4)
C3B_4 C4_4 1.10(2)
C4_4 C5_4 1.523(9)
